data_4507604
loop_
_publ_author_name
'Bhardwaj, Rajni M.'
'Price, Louise S.'
'Price, Sarah L.'
'Reutzel-Edens, Susan M.'
'Miller, Gary J.'
'Oswald, Iain D. H.'
'Johnston, Blair F.'
'Florence, Alastair J.'

_publ_section_title
;
 Exploring the Experimental and Computed Crystal Energy Landscape of
 Olanzapine
;
_journal_issue 4
_journal_name_full 'Crystal Growth &amp; Design'
_journal_page_first 1602
_journal_paper_doi 10.1021/cg301826s
_journal_volume 13
_journal_year 2013
_chemical_formula_moiety 'C17 H20 N4 S1, 0.5(C4 H10 O1), H2 O1'
_chemical_formula_sum 'C19 H27 N4 O1.5 S'
_chemical_formula_weight 367.50
_chemical_name_common 'olanzapine 1-butanol hydrate'
_chemical_name_systematic
;
 ?
;
_space_group_IT_number 15
_symmetry_cell_setting monoclinic
_symmetry_space_group_name_Hall '-C 2yc'
_symmetry_space_group_name_H-M 'C 1 2/c 1'
_atom_sites_solution_hydrogens geom
_atom_sites_solution_primary direct
_atom_sites_solution_secondary difmap
_audit_creation_method SHELXL-97
_cell_angle_alpha 90.00
_cell_angle_beta 125.255(7)
_cell_angle_gamma 90.00
_cell_formula_units_Z 8
_cell_length_a 24.575(6)
_cell_length_b 12.429(3)
_cell_length_c 15.006(3)
_cell_measurement_reflns_used 9931
_cell_measurement_temperature 123(2)
_cell_measurement_theta_max 26.42
_cell_measurement_theta_min 2.90
_cell_volume 3742.8(15)
_computing_cell_refinement 'Bruker SAINT'
_computing_data_collection 'Bruker APEX2'
_computing_data_reduction 'Bruker SAINT'
_computing_molecular_graphics 'Bruker SHELXTL'
_computing_publication_material 'Bruker SHELXTL'
_computing_structure_refinement 'SHELXL-97 (Sheldrick, 2008)'
_computing_structure_solution 'SHELXS-97 (Sheldrick, 2008)'
_diffrn_ambient_temperature 123(2)
_diffrn_measured_fraction_theta_full 0.990
_diffrn_measured_fraction_theta_max 0.990
_diffrn_radiation_monochromator graphite
_diffrn_radiation_source 'fine-focus sealed tube'
_diffrn_radiation_type MoK\a
_diffrn_radiation_wavelength 0.71073
_diffrn_reflns_av_R_equivalents 0.0166
_diffrn_reflns_av_sigmaI/netI 0.0120
_diffrn_reflns_limit_h_max 30
_diffrn_reflns_limit_h_min -30
_diffrn_reflns_limit_k_max 15
_diffrn_reflns_limit_k_min -15
_diffrn_reflns_limit_l_max 18
_diffrn_reflns_limit_l_min -13
_diffrn_reflns_number 20876
_diffrn_reflns_theta_full 26.43
_diffrn_reflns_theta_max 26.43
_diffrn_reflns_theta_min 1.93
_exptl_absorpt_coefficient_mu 0.182
_exptl_absorpt_correction_T_max 0.7454
_exptl_absorpt_correction_T_min 0.7010
_exptl_absorpt_correction_type multi-scan
_exptl_absorpt_process_details SADABS
_exptl_crystal_colour yellow
_exptl_crystal_density_diffrn 1.173
_exptl_crystal_density_method 'not measured'
_exptl_crystal_description prismatic
_exptl_crystal_F_000 1408
_exptl_crystal_size_max 0.40
_exptl_crystal_size_mid 0.35
_exptl_crystal_size_min 0.10
_refine_diff_density_max 0.491
_refine_diff_density_min -0.545
_refine_diff_density_rms 0.056
_refine_ls_extinction_method none
_refine_ls_goodness_of_fit_ref 1.070
_refine_ls_hydrogen_treatment mixed
_refine_ls_matrix_type full
_refine_ls_number_parameters 219
_refine_ls_number_reflns 3827
_refine_ls_number_restraints 3
_refine_ls_restrained_S_all 1.069
_refine_ls_R_factor_all 0.0510
_refine_ls_R_factor_gt 0.0465
_refine_ls_shift/su_max 0.007
_refine_ls_shift/su_mean 0.000
_refine_ls_structure_factor_coef Fsqd
_refine_ls_weighting_details 'calc w=1/[\s^2^(Fo^2^)+(0.0400P)^2^+9.5634P] where P=(Fo^2^+2Fc^2^)/3'
_refine_ls_weighting_scheme calc
_refine_ls_wR_factor_gt 0.1168
_refine_ls_wR_factor_ref 0.1212
_reflns_number_gt 3457
_reflns_number_total 3827
_reflns_threshold_expression >2\s(I)
_cod_data_source_file cg301826s_si_002.cif
_cod_data_source_block olanzapine_1-butanol_hydrate
_cod_depositor_comments
;
The following automatic conversions were performed:

'_symmetry_cell_setting' value 'Monoclinic' changed to 'monoclinic'
according to /home/saulius/struct/CIF-dictionaries/cif_core.dic
dictionary named 'cif_core.dic' version 2.4.2 from 2011-04-26.

Automatic conversion script
Id: cif_fix_values 1891 2012-01-12 08:04:46Z andrius 
;
_cod_original_cell_volume 3743.1(15)
_cod_original_sg_symbol_H-M C2/c
_cod_database_code 4507604

loop_
_symmetry_equiv_pos_as_xyz
'x, y, z'
'-x, y, -z+1/2'
'x+1/2, y+1/2, z'
'-x+1/2, y+1/2, -z+1/2'
'-x, -y, -z'
'x, -y, z-1/2'
'-x+1/2, -y+1/2, -z'
'x+1/2, -y+1/2, z-1/2'

loop_
_atom_site_label
_atom_site_type_symbol
_atom_site_fract_x
_atom_site_fract_y
_atom_site_fract_z
_atom_site_U_iso_or_equiv
_atom_site_adp_type
_atom_site_occupancy
_atom_site_symmetry_multiplicity
_atom_site_calc_flag
_atom_site_refinement_flags
S1 S 0.20723(2) 0.14632(4) 0.75232(4) 0.02752(15) Uani 1 1 d .
N4 N 0.14662(8) 0.55093(13) 0.34273(13) 0.0265(4) Uani 1 1 d .
N3 N 0.22633(8) 0.42033(14) 0.53273(13) 0.0244(4) Uani 1 1 d .
N2 N 0.33026(8) 0.37609(13) 0.68347(13) 0.0240(3) Uani 1 1 d .
N1 N 0.31194(8) 0.28969(14) 0.84744(13) 0.0244(4) Uani 1 1 d .
C5 C 0.26667(9) 0.36050(15) 0.62678(14) 0.0217(4) Uani 1 1 d .
C1 C 0.37682(9) 0.30972(15) 0.77120(14) 0.0218(4) Uani 1 1 d .
C7 C 0.15613(10) 0.14130(16) 0.61013(16) 0.0275(4) Uani 1 1 d .
C6 C 0.17615(9) 0.21417(16) 0.56751(16) 0.0249(4) Uani 1 1 d .
H6 H 0.1548 0.2227 0.4913 0.030 Uiso 1 1 calc R
C12 C 0.43668(9) 0.29089(17) 0.78253(15) 0.0259(4) Uani 1 1 d .
H12 H 0.4421 0.3188 0.7292 0.031 Uiso 1 1 calc R
C3 C 0.25456(9) 0.24901(15) 0.75156(15) 0.0224(4) Uani 1 1 d .
C16 C 0.25755(10) 0.49344(17) 0.49830(16) 0.0261(4) Uani 1 1 d .
H16A H 0.3006 0.4632 0.5188 0.031 Uiso 1 1 calc R
H16B H 0.2663 0.5637 0.5353 0.031 Uiso 1 1 calc R
C9 C 0.42346(10) 0.21269(17) 0.94128(16) 0.0281(4) Uani 1 1 d .
H9 H 0.4192 0.1860 0.9964 0.034 Uiso 1 1 calc R
C2 C 0.37082(9) 0.26971(15) 0.85334(15) 0.0227(4) Uani 1 1 d .
C4 C 0.23250(9) 0.27737(15) 0.64766(15) 0.0222(4) Uani 1 1 d .
C14 C 0.11613(10) 0.47607(16) 0.37780(16) 0.0272(4) Uani 1 1 d .
H14A H 0.1081 0.4060 0.3408 0.033 Uiso 1 1 calc R
H14B H 0.0727 0.5050 0.3566 0.033 Uiso 1 1 calc R
C13 C 0.16134(9) 0.45988(16) 0.50087(15) 0.0246(4) Uani 1 1 d .
H13A H 0.1669 0.5289 0.5382 0.029 Uiso 1 1 calc R
H13B H 0.1409 0.4074 0.5230 0.029 Uiso 1 1 calc R
C10 C 0.48169(10) 0.19439(18) 0.94945(16) 0.0321(5) Uani 1 1 d .
H10 H 0.5172 0.1556 1.0099 0.039 Uiso 1 1 calc R
C15 C 0.21138(10) 0.50870(16) 0.37533(15) 0.0266(4) Uani 1 1 d .
H15A H 0.2320 0.5593 0.3519 0.032 Uiso 1 1 calc R
H15B H 0.2049 0.4389 0.3386 0.032 Uiso 1 1 calc R
C11 C 0.48817(10) 0.23288(18) 0.86912(16) 0.0298(4) Uani 1 1 d .
H11 H 0.5277 0.2194 0.8736 0.036 Uiso 1 1 calc R
C17 C 0.10353(12) 0.5657(2) 0.22396(17) 0.0439(6) Uani 1 1 d .
H17A H 0.0995 0.4975 0.1880 0.066 Uiso 1 1 calc R
H17B H 0.1230 0.6202 0.2030 0.066 Uiso 1 1 calc R
H17C H 0.0593 0.5894 0.2016 0.066 Uiso 1 1 calc R
C8 C 0.10058(11) 0.06129(19) 0.55223(19) 0.0383(5) Uani 1 1 d .
H8A H 0.1182 -0.0112 0.5790 0.057 Uiso 1 1 calc R
H8B H 0.0800 0.0648 0.4736 0.057 Uiso 1 1 calc R
H8C H 0.0671 0.0779 0.5661 0.057 Uiso 1 1 calc R
O1W O 0.32144(16) 0.24610(16) 1.0441(2) 0.0761(8) Uani 1 1 d D
H1N H 0.3136(18) 0.272(3) 0.905(3) 0.091 Uiso 1 1 d .
H1W1 H 0.3440(11) 0.196(2) 1.090(2) 0.091 Uiso 1 1 d D
H2W1 H 0.2834(8) 0.244(3) 1.033(3) 0.091 Uiso 1 1 d D

loop_
_atom_site_aniso_label
_atom_site_aniso_U_11
_atom_site_aniso_U_22
_atom_site_aniso_U_33
_atom_site_aniso_U_23
_atom_site_aniso_U_13
_atom_site_aniso_U_12
S1 0.0276(3) 0.0301(3) 0.0243(3) 0.0037(2) 0.0146(2) -0.0012(2)
N4 0.0288(8) 0.0222(8) 0.0200(8) 0.0032(6) 0.0092(7) 0.0008(7)
N3 0.0222(8) 0.0281(9) 0.0229(8) 0.0070(7) 0.0130(7) 0.0052(7)
N2 0.0231(8) 0.0276(9) 0.0204(8) 0.0018(7) 0.0121(7) 0.0031(7)
N1 0.0255(8) 0.0302(9) 0.0180(8) -0.0025(7) 0.0127(7) -0.0005(7)
C5 0.0237(9) 0.0240(9) 0.0173(8) 0.0003(7) 0.0118(7) 0.0037(7)
C1 0.0214(9) 0.0236(9) 0.0163(8) -0.0025(7) 0.0085(7) -0.0005(7)
C7 0.0241(10) 0.0256(10) 0.0257(10) 0.0014(8) 0.0103(8) 0.0019(8)
C6 0.0232(9) 0.0246(10) 0.0205(9) 0.0021(8) 0.0090(8) 0.0036(8)
C12 0.0237(9) 0.0324(11) 0.0199(9) -0.0015(8) 0.0117(8) -0.0003(8)
C3 0.0228(9) 0.0235(9) 0.0216(9) -0.0001(7) 0.0132(8) 0.0028(7)
C16 0.0250(9) 0.0292(10) 0.0240(9) 0.0042(8) 0.0141(8) 0.0014(8)
C9 0.0290(10) 0.0318(11) 0.0185(9) 0.0002(8) 0.0108(8) -0.0006(8)
C2 0.0228(9) 0.0246(9) 0.0180(9) -0.0043(7) 0.0103(8) -0.0012(7)
C4 0.0204(9) 0.0226(9) 0.0206(9) 0.0018(7) 0.0101(7) 0.0044(7)
C14 0.0245(10) 0.0231(10) 0.0251(10) 0.0027(8) 0.0092(8) 0.0008(8)
C13 0.0229(9) 0.0241(9) 0.0250(9) 0.0039(8) 0.0129(8) 0.0040(7)
C10 0.0246(10) 0.0362(12) 0.0229(10) 0.0043(9) 0.0064(8) 0.0040(9)
C15 0.0340(11) 0.0234(10) 0.0232(9) 0.0022(8) 0.0169(9) 0.0010(8)
C11 0.0208(9) 0.0379(12) 0.0256(10) -0.0011(9) 0.0104(8) 0.0025(8)
C17 0.0414(13) 0.0491(14) 0.0228(11) 0.0108(10) 0.0079(10) -0.0029(11)
C8 0.0330(11) 0.0319(12) 0.0358(12) 0.0012(9) 0.0118(10) -0.0070(9)
O1W 0.170(3) 0.0305(10) 0.0966(18) 0.0184(10) 0.117(2) 0.0219(13)

loop_
_atom_type_symbol
_atom_type_description
_atom_type_scat_dispersion_real
_atom_type_scat_dispersion_imag
_atom_type_scat_source
C C 0.0033 0.0016 'International Tables Vol C Tables 4.2.6.8 and 6.1.1.4'
H H 0.0000 0.0000 'International Tables Vol C Tables 4.2.6.8 and 6.1.1.4'
N N 0.0061 0.0033 'International Tables Vol C Tables 4.2.6.8 and 6.1.1.4'
O O 0.0106 0.0060 'International Tables Vol C Tables 4.2.6.8 and 6.1.1.4'
S S 0.1246 0.1234 'International Tables Vol C Tables 4.2.6.8 and 6.1.1.4'

loop_
_geom_angle_atom_site_label_1
_geom_angle_atom_site_label_2
_geom_angle_atom_site_label_3
_geom_angle
C3 S1 C7 91.74(10)
C15 N4 C17 109.49(17)
C15 N4 C14 109.49(15)
C17 N4 C14 110.78(16)
C5 N3 C16 118.79(16)
C5 N3 C13 121.23(15)
C16 N3 C13 111.85(15)
C5 N2 C1 123.29(17)
C3 N1 C2 112.67(15)
C3 N1 H1N 112(3)
C2 N1 H1N 116(3)
N2 C5 N3 118.26(17)
N2 C5 C4 125.87(17)
N3 C5 C4 115.66(16)
C12 C1 N2 116.18(17)
C12 C1 C2 117.80(17)
N2 C1 C2 125.72(17)
C6 C7 C8 128.95(19)
C6 C7 S1 110.64(15)
C8 C7 S1 120.38(16)
C7 C6 C4 114.08(18)
C7 C6 H6 123.0
C4 C6 H6 123.0
C11 C12 C1 121.94(19)
C11 C12 H12 119.0
C1 C12 H12 119.0
C4 C3 N1 125.29(18)
C4 C3 S1 111.81(15)
N1 C3 S1 122.67(14)
N3 C16 C15 109.28(16)
N3 C16 H16A 109.8
C15 C16 H16A 109.8
N3 C16 H16B 109.8
C15 C16 H16B 109.8
H16A C16 H16B 108.3
C10 C9 C2 120.97(19)
C10 C9 H9 119.5
C2 C9 H9 119.5
C9 C2 C1 119.81(18)
C9 C2 N1 120.21(17)
C1 C2 N1 119.97(17)
C3 C4 C6 111.72(17)
C3 C4 C5 121.52(17)
C6 C4 C5 126.72(17)
N4 C14 C13 110.62(16)
N4 C14 H14A 109.5
C13 C14 H14A 109.5
N4 C14 H14B 109.5
C13 C14 H14B 109.5
H14A C14 H14B 108.1
N3 C13 C14 109.61(16)
N3 C13 H13A 109.7
C14 C13 H13A 109.7
N3 C13 H13B 109.7
C14 C13 H13B 109.7
H13A C13 H13B 108.2
C9 C10 C11 119.84(19)
C9 C10 H10 120.1
C11 C10 H10 120.1
N4 C15 C16 110.83(16)
N4 C15 H15A 109.5
C16 C15 H15A 109.5
N4 C15 H15B 109.5
C16 C15 H15B 109.5
H15A C15 H15B 108.1
C12 C11 C10 119.61(19)
C12 C11 H11 120.2
C10 C11 H11 120.2
N4 C17 H17A 109.5
N4 C17 H17B 109.5
H17A C17 H17B 109.5
N4 C17 H17C 109.5
H17A C17 H17C 109.5
H17B C17 H17C 109.5
C7 C8 H8A 109.5
C7 C8 H8B 109.5
H8A C8 H8B 109.5
C7 C8 H8C 109.5
H8A C8 H8C 109.5
H8B C8 H8C 109.5
H1W1 O1W H2W1 105.16(17)

loop_
_geom_bond_atom_site_label_1
_geom_bond_atom_site_label_2
_geom_bond_distance
S1 C3 1.731(2)
S1 C7 1.744(2)
N4 C15 1.466(3)
N4 C17 1.467(3)
N4 C14 1.469(3)
N3 C5 1.383(2)
N3 C16 1.463(2)
N3 C13 1.463(2)
N2 C5 1.292(2)
N2 C1 1.408(2)
N1 C3 1.404(3)
N1 C2 1.420(2)
N1 H1N 0.87(4)
C5 C4 1.475(3)
C1 C12 1.400(3)
C1 C2 1.414(3)
C7 C6 1.355(3)
C7 C8 1.496(3)
C6 C4 1.435(3)
C6 H6 0.9500
C12 C11 1.382(3)
C12 H12 0.9500
C3 C4 1.369(3)
C16 C15 1.520(3)
C16 H16A 0.9900
C16 H16B 0.9900
C9 C10 1.383(3)
C9 C2 1.395(3)
C9 H9 0.9500
C14 C13 1.522(3)
C14 H14A 0.9900
C14 H14B 0.9900
C13 H13A 0.9900
C13 H13B 0.9900
C10 C11 1.389(3)
C10 H10 0.9500
C15 H15A 0.9900
C15 H15B 0.9900
C11 H11 0.9500
C17 H17A 0.9800
C17 H17B 0.9800
C17 H17C 0.9800
C8 H8A 0.9800
C8 H8B 0.9800
C8 H8C 0.9800
O1W H1W1 0.8500(10)
O1W H2W1 0.8498(11)

loop_
_geom_torsion_atom_site_label_1
_geom_torsion_atom_site_label_2
_geom_torsion_atom_site_label_3
_geom_torsion_atom_site_label_4
_geom_torsion
C1 N2 C5 N3 -170.42(17)
C1 N2 C5 C4 4.0(3)
C16 N3 C5 N2 3.6(3)
C13 N3 C5 N2 -142.43(18)
C16 N3 C5 C4 -171.38(16)
C13 N3 C5 C4 42.5(2)
C5 N2 C1 C12 143.10(19)
C5 N2 C1 C2 -43.2(3)
C3 S1 C7 C6 0.71(16)
C3 S1 C7 C8 178.89(18)
C8 C7 C6 C4 -178.9(2)
S1 C7 C6 C4 -0.9(2)
N2 C1 C12 C11 175.82(19)
C2 C1 C12 C11 1.6(3)
C2 N1 C3 C4 -59.1(3)
C2 N1 C3 S1 114.89(17)
C7 S1 C3 C4 -0.35(15)
C7 S1 C3 N1 -175.04(17)
C5 N3 C16 C15 153.43(17)
C13 N3 C16 C15 -57.5(2)
C10 C9 C2 C1 -0.1(3)
C10 C9 C2 N1 -178.68(19)
C12 C1 C2 C9 -0.6(3)
N2 C1 C2 C9 -174.18(18)
C12 C1 C2 N1 177.96(17)
N2 C1 C2 N1 4.4(3)
C3 N1 C2 C9 -122.4(2)
C3 N1 C2 C1 59.1(2)
N1 C3 C4 C6 174.45(17)
S1 C3 C4 C6 -0.1(2)
N1 C3 C4 C5 -3.2(3)
S1 C3 C4 C5 -177.75(14)
C7 C6 C4 C3 0.6(2)
C7 C6 C4 C5 178.16(18)
N2 C5 C4 C3 37.1(3)
N3 C5 C4 C3 -148.34(18)
N2 C5 C4 C6 -140.2(2)
N3 C5 C4 C6 34.4(3)
C15 N4 C14 C13 58.5(2)
C17 N4 C14 C13 179.33(18)
C5 N3 C13 C14 -154.42(17)
C16 N3 C13 C14 57.4(2)
N4 C14 C13 N3 -57.4(2)
C2 C9 C10 C11 -0.2(3)
C17 N4 C15 C16 179.44(17)
C14 N4 C15 C16 -58.9(2)
N3 C16 C15 N4 58.0(2)
C1 C12 C11 C10 -1.9(3)
C9 C10 C11 C12 1.1(3)

loop_
_cod_related_entry_id
_cod_related_entry_database
_cod_related_entry_code
1 ChemSpider 30652539
